data_4135104
loop_
_publ_author_name
'Ding, Fenghua'
'Griffith, Kent J.'
'Ko\,cer, Can P'
'Saballos, Richard'
'Wang, Yiran'
'Zhang, Chi'
'Nisbet, Matthew L.'
'Morris, Andrew J.'
'Rondinelli, James M.'
'Poeppelmeier, Kenneth R.'

_publ_section_title
;
 Multimodal Structure Solution with <sup>19</sup>F NMR Crystallography of
 Spin Singlet Molybdenum Oxyfluorides.
;
_journal_name_full 'Journal of the American Chemical Society'
_journal_paper_doi 10.1021/jacs.0c04019
_journal_year 2020
_chemical_formula_moiety 'F9 H4 K5 Mo3 O6'
_chemical_formula_sum 'F9 H4 K5 Mo3 O6'
_chemical_formula_weight 754.35
_space_group_crystal_system monoclinic
_space_group_IT_number 14
_space_group_name_Hall '-P 2yn'
_space_group_name_H-M_alt 'P 1 21/n 1'
_atom_sites_solution_hydrogens difmap
_atom_sites_solution_primary dual
_audit_creation_date 2020-01-23
_audit_creation_method
;
Olex2 1.2
(compiled 2018.05.29 svn.r3508 for OlexSys, GUI svn.r5506)
;
_cell_angle_alpha 90
_cell_angle_beta 91.596(2)
_cell_angle_gamma 90
_cell_formula_units_Z 4
_cell_length_a 7.4246(4)
_cell_length_b 12.0849(5)
_cell_length_c 16.0856(8)
_cell_measurement_reflns_used 9861
_cell_measurement_temperature 100(2)
_cell_measurement_theta_max 42.55
_cell_measurement_theta_min 2.53
_cell_volume 1442.73(12)
_computing_molecular_graphics 'Olex2 (Dolomanov et al., 2009)'
_computing_publication_material 'Olex2 (Dolomanov et al., 2009)'
_computing_structure_refinement 'XL (Sheldrick, 2008)'
_computing_structure_solution 'XT (Sheldrick, 2015)'
_diffrn_ambient_temperature 99.92
_diffrn_measured_fraction_theta_full 0.999
_diffrn_measured_fraction_theta_max 0.964
_diffrn_measurement_device_type 'Bruker APEX-II CCD'
_diffrn_measurement_method '\f and \w scans'
_diffrn_radiation_type MoK\a
_diffrn_radiation_wavelength 0.71073
_diffrn_reflns_av_R_equivalents 0.0422
_diffrn_reflns_av_unetI/netI 0.0280
_diffrn_reflns_Laue_measured_fraction_full 0.999
_diffrn_reflns_Laue_measured_fraction_max 0.964
_diffrn_reflns_limit_h_max 14
_diffrn_reflns_limit_h_min -13
_diffrn_reflns_limit_k_max 22
_diffrn_reflns_limit_k_min -22
_diffrn_reflns_limit_l_max 29
_diffrn_reflns_limit_l_min -30
_diffrn_reflns_number 65905
_diffrn_reflns_point_group_measured_fraction_full 0.999
_diffrn_reflns_point_group_measured_fraction_max 0.964
_diffrn_reflns_theta_full 25.242
_diffrn_reflns_theta_max 42.642
_diffrn_reflns_theta_min 2.108
_diffrn_standards_number 0
_exptl_absorpt_coefficient_mu 4.134
_exptl_absorpt_correction_T_max 0.7484
_exptl_absorpt_correction_T_min 0.6062
_exptl_absorpt_correction_type multi-scan
_exptl_absorpt_process_details
;
SADABS-2016/2 (Bruker,2016/2) was used for absorption correction.
wR2(int) was 0.0745 before and 0.0512 after correction.
The Ratio of minimum to maximum transmission is 0.8100.
The \l/2 correction factor is Not present.
;
_exptl_crystal_colour 'clear red'
_exptl_crystal_colour_lustre clear
_exptl_crystal_colour_primary red
_exptl_crystal_density_diffrn 3.473
_exptl_crystal_description block
_exptl_crystal_F_000 1416
_exptl_crystal_size_max 0.226
_exptl_crystal_size_mid 0.187
_exptl_crystal_size_min 0.121
_refine_diff_density_max 0.843
_refine_diff_density_min -1.064
_refine_diff_density_rms 0.161
_refine_ls_extinction_coef 0.00089(7)
_refine_ls_extinction_expression Fc^*^=kFc[1+0.001xFc^2^\l^3^/sin(2\q)]^-1/4^
_refine_ls_extinction_method 'SHELXL-2016/6 (Sheldrick 2016)'
_refine_ls_goodness_of_fit_ref 1.033
_refine_ls_hydrogen_treatment refall
_refine_ls_matrix_type full
_refine_ls_number_parameters 225
_refine_ls_number_reflns 10081
_refine_ls_number_restraints 0
_refine_ls_restrained_S_all 1.033
_refine_ls_R_factor_all 0.0249
_refine_ls_R_factor_gt 0.0187
_refine_ls_shift/su_max 0.006
_refine_ls_shift/su_mean 0.000
_refine_ls_structure_factor_coef Fsqd
_refine_ls_weighting_details 'w=1/[\s^2^(Fo^2^)+(0.0132P)^2^+0.1845P] where P=(Fo^2^+2Fc^2^)/3'
_refine_ls_weighting_scheme calc
_refine_ls_wR_factor_gt 0.0370
_refine_ls_wR_factor_ref 0.0386
_reflns_Friedel_coverage 0.000
_reflns_number_gt 8840
_reflns_number_total 10081
_reflns_threshold_expression 'I > 2\s(I)'
_cod_data_source_file ja0c04019_si_002.cif
_cod_data_source_block K5[Mo3O4F9]_2H2O_(100K)
_cod_database_code 4135104
_shelx_shelxl_version_number 2016/6
_shelx_space_group_comment
;
The symmetry employed for this shelxl refinement is uniquely defined
by the following loop, which should always be used as a source of
symmetry information in preference to the above space-group names.
They are only intended as comments.
;
_shelx_estimated_absorpt_t_max 0.635
_shelx_estimated_absorpt_t_min 0.455
_olex2_refinement_description
;
;
_olex2_submission_special_instructions 'No special instructions were received'

loop_
_space_group_symop_operation_xyz
'x, y, z'
'-x+1/2, y+1/2, -z+1/2'
'-x, -y, -z'
'x-1/2, -y-1/2, z-1/2'

loop_
_atom_site_label
_atom_site_type_symbol
_atom_site_fract_x
_atom_site_fract_y
_atom_site_fract_z
_atom_site_U_iso_or_equiv
_atom_site_adp_type
_atom_site_occupancy
_atom_site_site_symmetry_order
_atom_site_calc_flag
_atom_site_refinement_flags_posn
_atom_site_refinement_flags_adp
_atom_site_refinement_flags_occupancy
_atom_site_disorder_assembly
_atom_site_disorder_group
Mo1 Mo 0.36283(2) 0.28640(2) 0.70037(2) 0.00435(2) Uani 1 1 d . . . . .
Mo2 Mo 0.60892(2) 0.20608(2) 0.61654(2) 0.00468(2) Uani 1 1 d . . . . .
Mo3 Mo 0.61946(2) 0.18994(2) 0.77228(2) 0.00421(2) Uani 1 1 d . . . . .
K1 K 0.12966(3) 0.11144(2) 0.90804(2) 0.01072(4) Uani 1 1 d . . . . .
H5A H 0.749(3) 0.1119(16) 0.9512(14) 0.024(5) Uiso 1 1 d . . . . .
H5B H 0.818(3) 0.0990(18) 1.0302(14) 0.029(5) Uiso 1 1 d . . . . .
K2 K 1.06428(3) 0.17431(2) 0.46546(2) 0.01023(3) Uani 1 1 d . . . . .
H6A H 0.705(3) -0.0420(17) 0.4382(13) 0.024(5) Uiso 1 1 d . . . . .
H6B H 0.752(3) 0.0364(17) 0.4809(14) 0.024(5) Uiso 1 1 d . . . . .
K3 K 0.94208(3) 0.42035(2) 0.60802(2) 0.00813(3) Uani 1 1 d . . . . .
K4 K 0.97821(3) 0.40410(2) 0.83113(2) 0.01037(4) Uani 1 1 d . . . . .
K5 K 0.45962(3) 0.56147(2) 0.80432(2) 0.00725(3) Uani 1 1 d . . . . .
F2 F 0.17449(9) 0.23724(5) 0.77986(4) 0.00773(10) Uani 1 1 d . . . . .
F7 F 0.23987(9) 0.43786(5) 0.70634(4) 0.00879(10) Uani 1 1 d . . . . .
F1 F 0.16668(9) 0.24910(5) 0.61535(4) 0.00794(10) Uani 1 1 d . . . . .
F6 F 0.45757(9) 0.15338(5) 0.51871(4) 0.00960(10) Uani 1 1 d . . . . .
F9 F 0.77539(9) 0.26203(5) 0.52563(4) 0.00923(10) Uani 1 1 d . . . . .
F5 F 0.73605(9) 0.05769(5) 0.59850(4) 0.00846(10) Uani 1 1 d . . . . .
F4 F 0.73026(9) 0.03817(5) 0.77868(4) 0.00818(10) Uani 1 1 d . . . . .
F8 F 0.80259(9) 0.22360(5) 0.86825(4) 0.00806(10) Uani 1 1 d . . . . .
F3 F 0.47917(9) 0.13306(5) 0.87006(4) 0.00752(10) Uani 1 1 d . . . . .
O1 O 0.43508(10) 0.12531(5) 0.69109(4) 0.00573(10) Uani 1 1 d . . . . .
O2 O 0.50430(10) 0.35120(6) 0.61348(4) 0.00711(11) Uani 1 1 d . . . . .
O3 O 0.79694(10) 0.24313(6) 0.69704(4) 0.00656(11) Uani 1 1 d . . . . .
O4 O 0.51853(10) 0.33461(5) 0.79127(4) 0.00647(10) Uani 1 1 d . . . . .
O5 O 0.76003(12) 0.06721(6) 0.99335(5) 0.01193(13) Uani 1 1 d . . . . .
O6 O 0.77462(12) 0.00988(7) 0.43818(5) 0.01223(13) Uani 1 1 d . . . . .

loop_
_atom_site_aniso_label
_atom_site_aniso_U_11
_atom_site_aniso_U_22
_atom_site_aniso_U_33
_atom_site_aniso_U_23
_atom_site_aniso_U_13
_atom_site_aniso_U_12
Mo1 0.00435(3) 0.00402(3) 0.00466(3) 0.00001(2) -0.00019(2) 0.00018(2)
Mo2 0.00481(3) 0.00512(3) 0.00413(3) 0.00003(2) 0.00040(2) -0.00038(2)
Mo3 0.00441(3) 0.00408(3) 0.00413(3) 0.00028(2) 0.00008(2) 0.00007(2)
K1 0.01006(9) 0.01284(8) 0.00926(8) 0.00331(6) 0.00005(6) 0.00014(6)
K2 0.01196(9) 0.01175(8) 0.00700(8) 0.00042(6) 0.00099(6) -0.00137(6)
K3 0.00857(8) 0.00651(7) 0.00924(8) -0.00058(6) -0.00087(6) 0.00022(6)
K4 0.00980(9) 0.00626(7) 0.01524(9) -0.00011(6) 0.00366(7) 0.00021(6)
K5 0.00722(8) 0.00668(7) 0.00783(7) 0.00026(5) 0.00006(6) -0.00017(5)
F2 0.0070(2) 0.0086(2) 0.0077(2) 0.00048(18) 0.00171(19) 0.00024(18)
F7 0.0088(3) 0.0064(2) 0.0111(3) -0.00083(18) -0.0013(2) 0.00215(18)
F1 0.0068(2) 0.0090(2) 0.0079(2) -0.00044(18) -0.00155(19) 0.00013(18)
F6 0.0103(3) 0.0119(2) 0.0065(2) -0.00104(19) -0.00169(19) -0.0016(2)
F9 0.0094(3) 0.0116(2) 0.0068(2) 0.00045(19) 0.00233(19) -0.0024(2)
F5 0.0097(3) 0.0075(2) 0.0082(2) -0.00115(18) 0.0007(2) 0.00158(19)
F4 0.0090(3) 0.0063(2) 0.0094(2) 0.00104(18) 0.0017(2) 0.00214(18)
F8 0.0070(2) 0.0100(2) 0.0071(2) 0.00039(18) -0.00153(19) -0.00122(19)
F3 0.0082(2) 0.0074(2) 0.0070(2) 0.00126(18) 0.00182(19) -0.00029(18)
O1 0.0057(3) 0.0054(2) 0.0061(3) -0.00025(19) 0.0005(2) -0.00025(19)
O2 0.0082(3) 0.0062(2) 0.0069(3) 0.0016(2) -0.0002(2) -0.0004(2)
O3 0.0061(3) 0.0073(2) 0.0063(3) 0.0007(2) 0.0005(2) -0.0007(2)
O4 0.0071(3) 0.0055(2) 0.0068(3) -0.0004(2) -0.0004(2) 0.0002(2)
O5 0.0170(4) 0.0098(3) 0.0088(3) 0.0003(2) -0.0039(3) -0.0023(3)
O6 0.0141(4) 0.0131(3) 0.0097(3) -0.0043(2) 0.0036(3) -0.0043(3)

loop_
_atom_type_symbol
_atom_type_description
_atom_type_scat_dispersion_real
_atom_type_scat_dispersion_imag
_atom_type_scat_source
F F 0.0171 0.0103 'International Tables Vol C Tables 4.2.6.8 and 6.1.1.4'
H H 0.0000 0.0000 'International Tables Vol C Tables 4.2.6.8 and 6.1.1.4'
K K 0.2009 0.2494 'International Tables Vol C Tables 4.2.6.8 and 6.1.1.4'
Mo Mo -1.6832 0.6857 'International Tables Vol C Tables 4.2.6.8 and 6.1.1.4'
O O 0.0106 0.0060 'International Tables Vol C Tables 4.2.6.8 and 6.1.1.4'

loop_
_geom_angle_atom_site_label_1
_geom_angle_atom_site_label_2
_geom_angle_atom_site_label_3
_geom_angle
_geom_angle_site_symmetry_1
_geom_angle_site_symmetry_3
_geom_angle_publ_flag
Mo2 Mo1 K3 124.231(5) . 1_455 ?
Mo2 Mo1 K4 178.720(5) . 1_455 ?
Mo2 Mo1 K5 100.962(5) . 2_546 ?
Mo2 Mo1 K5 116.592(5) . . ?
Mo3 Mo1 Mo2 60.472(4) . . ?
Mo3 Mo1 K3 174.075(5) . 1_455 ?
Mo3 Mo1 K4 119.129(6) . 1_455 ?
Mo3 Mo1 K5 98.922(5) . 2_546 ?
Mo3 Mo1 K5 94.163(5) . . ?
K3 Mo1 K4 56.079(6) 1_455 1_455 ?
K5 Mo1 K3 86.687(5) . 1_455 ?
K5 Mo1 K3 76.992(6) 2_546 1_455 ?
K5 Mo1 K4 77.851(6) 2_546 1_455 ?
K5 Mo1 K4 64.530(5) . 1_455 ?
K5 Mo1 K5 141.861(3) 2_546 . ?
F2 Mo1 Mo2 139.533(18) . . ?
F2 Mo1 Mo3 95.910(19) . . ?
F2 Mo1 K3 78.167(19) . 1_455 ?
F2 Mo1 K4 39.211(18) . 1_455 ?
F2 Mo1 K5 47.189(18) . 2_546 ?
F2 Mo1 K5 96.061(18) . . ?
F2 Mo1 F7 85.15(3) . . ?
F2 Mo1 F1 82.16(3) . . ?
F2 Mo1 O1 87.32(3) . . ?
F7 Mo1 Mo2 134.927(19) . . ?
F7 Mo1 Mo3 137.092(19) . . ?
F7 Mo1 K3 43.311(19) . 1_455 ?
F7 Mo1 K4 46.272(19) . 1_455 ?
F7 Mo1 K5 112.106(19) . 2_546 ?
F7 Mo1 K5 43.392(19) . . ?
F1 Mo1 Mo2 94.136(19) . . ?
F1 Mo1 Mo3 137.509(18) . . ?
F1 Mo1 K3 42.137(18) . 1_455 ?
F1 Mo1 K4 85.466(19) . 1_455 ?
F1 Mo1 K5 49.828(18) . 2_546 ?
F1 Mo1 K5 128.314(18) . . ?
F1 Mo1 F7 85.26(3) . . ?
F1 Mo1 O1 85.58(3) . . ?
O1 Mo1 Mo2 52.23(2) . . ?
O1 Mo1 Mo3 51.97(2) . . ?
O1 Mo1 K3 126.82(2) . 1_455 ?
O1 Mo1 K4 126.51(2) . 1_455 ?
O1 Mo1 K5 56.87(2) . 2_546 ?
O1 Mo1 K5 146.10(2) . . ?
O1 Mo1 F7 168.85(3) . . ?
O2 Mo1 Mo2 49.30(2) . . ?
O2 Mo1 Mo3 95.80(2) . . ?
O2 Mo1 K3 90.12(2) . 1_455 ?
O2 Mo1 K4 131.89(2) . 1_455 ?
O2 Mo1 K5 131.29(2) . 2_546 ?
O2 Mo1 K5 82.15(2) . . ?
O2 Mo1 F2 168.25(3) . . ?
O2 Mo1 F7 85.64(3) . . ?
O2 Mo1 F1 89.82(3) . . ?
O2 Mo1 O1 100.68(3) . . ?
O4 Mo1 Mo2 95.43(2) . . ?
O4 Mo1 Mo3 49.81(2) . . ?
O4 Mo1 K3 129.72(2) . 1_455 ?
O4 Mo1 K4 84.99(2) . 1_455 ?
O4 Mo1 K5 45.30(2) . . ?
O4 Mo1 K5 128.65(2) . 2_546 ?
O4 Mo1 F2 91.15(3) . . ?
O4 Mo1 F7 87.31(3) . . ?
O4 Mo1 F1 170.38(3) . . ?
O4 Mo1 O1 101.06(3) . . ?
O4 Mo1 O2 95.70(3) . . ?
Mo1 Mo2 Mo3 59.639(4) . . ?
Mo1 Mo2 K1 106.432(5) . 4_665 ?
Mo1 Mo2 K3 104.820(5) . . ?
Mo1 Mo2 K4 97.002(5) . 2_646 ?
Mo1 Mo2 K5 127.936(5) . 2_646 ?
Mo3 Mo2 K1 150.897(5) . 4_665 ?
Mo3 Mo2 K3 95.267(5) . . ?
Mo3 Mo2 K4 72.880(5) . 2_646 ?
Mo3 Mo2 K5 68.348(5) . 2_646 ?
K3 Mo2 K1 61.940(5) . 4_665 ?
K3 Mo2 K4 145.358(6) . 2_646 ?
K3 Mo2 K5 76.767(6) . 2_646 ?
K4 Mo2 K1 136.168(5) 2_646 4_665 ?
K4 Mo2 K5 68.596(5) 2_646 2_646 ?
K5 Mo2 K1 118.410(5) 2_646 4_665 ?
F6 Mo2 Mo1 98.30(2) . . ?
F6 Mo2 Mo3 139.191(19) . . ?
F6 Mo2 K1 63.551(19) . 4_665 ?
F6 Mo2 K3 124.722(19) . . ?
F6 Mo2 K4 76.977(19) . 2_646 ?
F6 Mo2 K5 123.959(19) . 2_646 ?
F6 Mo2 F9 83.19(3) . . ?
F6 Mo2 F5 82.05(3) . . ?
F6 Mo2 O1 87.68(3) . . ?
F9 Mo2 Mo1 136.047(19) . . ?
F9 Mo2 Mo3 137.101(19) . . ?
F9 Mo2 K1 35.730(19) . 4_665 ?
F9 Mo2 K3 46.068(18) . . ?
F9 Mo2 K4 125.610(18) . 2_646 ?
F9 Mo2 K5 82.69(2) . 2_646 ?
F5 Mo2 Mo1 139.714(18) . . ?
F5 Mo2 Mo3 94.104(18) . . ?
F5 Mo2 K1 109.455(18) . 4_665 ?
F5 Mo2 K3 107.774(19) . . ?
F5 Mo2 K4 43.479(19) . 2_646 ?
F5 Mo2 K5 42.700(18) . 2_646 ?
F5 Mo2 F9 84.18(3) . . ?
O1 Mo2 Mo1 51.888(19) . . ?
O1 Mo2 Mo3 51.53(2) . . ?
O1 Mo2 K1 142.58(2) . 4_665 ?
O1 Mo2 K3 144.90(2) . . ?
O1 Mo2 K4 45.181(19) . 2_646 ?
O1 Mo2 K5 97.09(2) . 2_646 ?
O1 Mo2 F9 168.74(3) . . ?
O1 Mo2 F5 88.05(3) . . ?
O2 Mo2 Mo1 49.96(2) . . ?
O2 Mo2 Mo3 95.62(2) . . ?
O2 Mo2 K1 60.13(2) . 4_665 ?
O2 Mo2 K3 67.55(2) . . ?
O2 Mo2 K4 144.24(2) . 2_646 ?
O2 Mo2 K5 139.38(2) . 2_646 ?
O2 Mo2 F6 93.01(3) . . ?
O2 Mo2 F9 86.11(3) . . ?
O2 Mo2 F5 169.56(3) . . ?
O2 Mo2 O1 100.99(3) . . ?
O2 Mo2 O3 95.16(3) . . ?
O3 Mo2 Mo1 94.24(2) . . ?
O3 Mo2 Mo3 49.23(2) . . ?
O3 Mo2 K1 112.87(2) . 4_665 ?
O3 Mo2 K3 51.05(2) . . ?
O3 Mo2 K4 101.44(2) . 2_646 ?
O3 Mo2 K5 45.67(2) . 2_646 ?
O3 Mo2 F6 167.46(3) . . ?
O3 Mo2 F9 87.88(3) . . ?
O3 Mo2 F5 88.32(3) . . ?
O3 Mo2 O1 100.06(3) . . ?
Mo1 Mo3 Mo2 59.890(4) . . ?
Mo1 Mo3 K2 94.866(5) . 4_566 ?
Mo1 Mo3 K3 122.192(5) . 2_646 ?
Mo1 Mo3 K4 108.514(5) . . ?
Mo1 Mo3 K5 132.732(5) . 2_646 ?
Mo2 Mo3 K2 146.775(5) . 4_566 ?
Mo2 Mo3 K3 124.635(5) . 2_646 ?
Mo2 Mo3 K4 101.361(5) . . ?
Mo2 Mo3 K5 72.898(4) . 2_646 ?
K2 Mo3 K3 86.246(6) 4_566 2_646 ?
K2 Mo3 K4 64.260(6) 4_566 . ?
K2 Mo3 K5 126.882(6) 4_566 2_646 ?
K4 Mo3 K3 123.117(6) . 2_646 ?
K5 Mo3 K3 85.672(5) 2_646 2_646 ?
K5 Mo3 K4 77.215(6) 2_646 . ?
F4 Mo3 Mo1 139.192(19) . . ?
F4 Mo3 Mo2 97.076(19) . . ?
F4 Mo3 K2 115.711(19) . 4_566 ?
F4 Mo3 K3 41.474(19) . 2_646 ?
F4 Mo3 K4 108.92(2) . . ?
F4 Mo3 K5 44.936(19) . 2_646 ?
F4 Mo3 F8 83.21(3) . . ?
F4 Mo3 F3 82.51(3) . . ?
F4 Mo3 O1 87.10(3) . . ?
F8 Mo3 Mo1 137.120(18) . . ?
F8 Mo3 Mo2 136.930(18) . . ?
F8 Mo3 K2 49.082(19) . 4_566 ?
F8 Mo3 K3 82.927(18) . 2_646 ?
F8 Mo3 K4 40.671(18) . . ?
F8 Mo3 K5 77.824(19) . 2_646 ?
F3 Mo3 Mo1 96.653(19) . . ?
F3 Mo3 Mo2 142.794(19) . . ?
F3 Mo3 K2 53.402(18) . 4_566 ?
F3 Mo3 K3 41.352(17) . 2_646 ?
F3 Mo3 K4 114.031(19) . . ?
F3 Mo3 K5 124.587(18) . 2_646 ?
F3 Mo3 F8 80.17(3) . . ?
O1 Mo3 Mo1 52.093(19) . . ?
O1 Mo3 Mo2 51.99(2) . . ?
O1 Mo3 K2 130.66(2) . 4_566 ?
O1 Mo3 K3 84.71(2) . 2_646 ?
O1 Mo3 K4 151.37(2) . . ?
O1 Mo3 K5 100.61(2) . 2_646 ?
O1 Mo3 F8 167.62(3) . . ?
O1 Mo3 F3 90.97(3) . . ?
O3 Mo3 Mo1 94.59(2) . . ?
O3 Mo3 Mo2 49.43(2) . . ?
O3 Mo3 K2 119.62(2) . 4_566 ?
O3 Mo3 K3 134.09(2) . 2_646 ?
O3 Mo3 K4 56.21(2) . . ?
O3 Mo3 K5 48.43(2) . 2_646 ?
O3 Mo3 F4 92.89(3) . . ?
O3 Mo3 F8 87.50(3) . . ?
O3 Mo3 F3 167.25(3) . . ?
O3 Mo3 O1 100.71(3) . . ?
O3 Mo3 O4 94.17(3) . . ?
O4 Mo3 Mo1 49.77(2) . . ?
O4 Mo3 Mo2 94.93(2) . . ?
O4 Mo3 K2 52.24(2) . 4_566 ?
O4 Mo3 K3 129.85(2) . 2_646 ?
O4 Mo3 K4 67.51(2) . . ?
O4 Mo3 K5 139.65(2) . 2_646 ?
O4 Mo3 F4 167.95(3) . . ?
O4 Mo3 F8 87.35(3) . . ?
O4 Mo3 F3 88.53(3) . . ?
O4 Mo3 O1 101.14(3) . . ?
K3 K1 K3 62.489(7) 4_566 2_646 ?
K4 K1 K3 137.363(8) 1_455 2_646 ?
K4 K1 K3 120.409(8) 1_455 4_566 ?
K5 K1 K3 150.408(8) 2_546 4_566 ?
K5 K1 K3 88.068(7) 2_546 2_646 ?
K5 K1 K4 78.619(7) 2_546 1_455 ?
F2 K1 K3 128.501(17) . 4_566 ?
F2 K1 K3 99.773(16) . 2_646 ?
F2 K1 K4 42.104(14) . 1_455 ?
F2 K1 K5 49.613(15) . 2_546 ?
F2 K1 F7 82.535(19) . 2_546 ?
F2 K1 F9 99.85(2) . 4_566 ?
F2 K1 F8 70.63(2) . 1_455 ?
F2 K1 F3 67.47(2) . . ?
F2 K1 O2 121.24(2) . 2_546 ?
F2 K1 O5 149.87(3) . 3_657 ?
F2 K1 O5 125.41(2) . 1_455 ?
F7 K1 K3 42.987(13) 2_546 2_646 ?
F7 K1 K3 104.040(15) 2_546 4_566 ?
F7 K1 K4 122.670(15) 2_546 1_455 ?
F7 K1 K5 48.120(13) 2_546 2_546 ?
F7 K1 O2 50.739(18) 2_546 2_546 ?
F7 K1 O5 116.96(2) 2_546 1_455 ?
F9 K1 K3 94.070(16) 4_566 2_646 ?
F9 K1 K3 41.404(15) 4_566 4_566 ?
F9 K1 K4 79.102(16) 4_566 1_455 ?
F9 K1 K5 149.129(17) 4_566 2_546 ?
F9 K1 F7 135.93(2) 4_566 2_546 ?
F9 K1 F8 102.47(2) 4_566 1_455 ?
F9 K1 F3 74.24(2) 4_566 . ?
F9 K1 O2 137.75(2) 4_566 2_546 ?
F9 K1 O5 86.15(2) 4_566 3_657 ?
F9 K1 O5 97.52(2) 4_566 1_455 ?
F8 K1 K3 161.991(15) 1_455 2_646 ?
F8 K1 K3 135.449(15) 1_455 4_566 ?
F8 K1 K4 42.143(13) 1_455 1_455 ?
F8 K1 K5 74.086(14) 1_455 2_546 ?
F8 K1 F7 119.29(2) 1_455 2_546 ?
F8 K1 O2 100.21(2) 1_455 2_546 ?
F8 K1 O5 55.16(2) 1_455 1_455 ?
F3 K1 K3 69.217(15) . 4_566 ?
F3 K1 K3 42.170(13) . 2_646 ?
F3 K1 K4 96.375(14) . 1_455 ?
F3 K1 K5 87.307(15) . 2_546 ?
F3 K1 F7 66.131(19) . 2_546 ?
F3 K1 F8 136.52(2) . 1_455 ?
F3 K1 O2 110.880(19) . 2_546 ?
F3 K1 O5 86.25(2) . 3_657 ?
F3 K1 O5 166.37(2) . 1_455 ?
O2 K1 K3 99.281(14) 2_546 4_566 ?
O2 K1 K3 71.194(14) 2_546 2_646 ?
O2 K1 K4 138.080(15) 2_546 1_455 ?
O2 K1 K5 71.781(14) 2_546 2_546 ?
O5 K1 K3 130.040(16) 1_455 2_646 ?
O5 K1 K3 50.162(19) 3_657 2_646 ?
O5 K1 K3 45.713(17) 3_657 4_566 ?
O5 K1 K3 97.377(17) 1_455 4_566 ?
O5 K1 K4 163.658(19) 3_657 1_455 ?
O5 K1 K4 92.584(16) 1_455 1_455 ?
O5 K1 K5 104.561(17) 1_455 2_546 ?
O5 K1 K5 117.671(19) 3_657 2_546 ?
O5 K1 F7 73.13(2) 3_657 2_546 ?
O5 K1 F8 137.21(2) 3_657 1_455 ?
O5 K1 O2 53.64(2) 3_657 2_546 ?
O5 K1 O2 67.77(2) 1_455 2_546 ?
O5 K1 O5 82.32(3) 3_657 1_455 ?
Mo3 K2 K3 101.422(7) 4_665 . ?
Mo3 K2 K5 77.425(6) 4_665 4_665 ?
K3 K2 K5 154.701(8) . 4_665 ?
F1 K2 Mo3 126.760(16) 1_655 4_665 ?
F1 K2 K3 43.174(14) 1_655 . ?
F1 K2 K5 153.111(15) 1_655 4_665 ?
F1 K2 F6 61.602(19) 1_655 1_655 ?
F1 K2 F5 116.388(19) 1_655 3_756 ?
F1 K2 F8 101.21(2) 1_655 4_665 ?
F1 K2 F3 105.279(19) 1_655 4_665 ?
F1 K2 O4 159.50(2) 1_655 4_665 ?
F1 K2 O6 123.43(2) 1_655 . ?
F1 K2 O6 71.28(2) 1_655 3_756 ?
F6 K2 Mo3 98.758(14) 1_655 4_665 ?
F6 K2 K3 97.835(14) 1_655 . ?
F6 K2 K5 107.353(14) 1_655 4_665 ?
F6 K2 F5 65.509(17) 1_655 3_756 ?
F9 K2 Mo3 104.701(16) . 4_665 ?
F9 K2 K3 42.197(15) . . ?
F9 K2 K5 113.085(17) . 4_665 ?
F9 K2 F1 75.10(2) . 1_655 ?
F9 K2 F6 136.58(2) . 1_655 ?
F9 K2 F5 146.30(2) . 3_756 ?
F9 K2 F8 126.21(2) . 4_665 ?
F9 K2 F3 72.23(2) . 4_665 ?
F9 K2 O4 107.93(2) . 4_665 ?
F9 K2 O6 116.01(2) . 3_756 ?
F9 K2 O6 74.04(2) . . ?
F5 K2 Mo3 93.163(12) 3_756 4_665 ?
F5 K2 K3 159.552(14) 3_756 . ?
F5 K2 K5 42.969(12) 3_756 4_665 ?
F8 K2 Mo3 35.489(14) 4_665 4_665 ?
F8 K2 K3 99.232(15) 4_665 . ?
F8 K2 K5 94.042(15) 4_665 4_665 ?
F8 K2 F6 63.824(19) 4_665 1_655 ?
F8 K2 F5 84.347(18) 4_665 3_756 ?
F8 K2 F3 56.799(19) 4_665 4_665 ?
F8 K2 O4 60.17(2) 4_665 4_665 ?
F8 K2 O6 112.82(2) 4_665 3_756 ?
F8 K2 O6 135.22(2) 4_665 . ?
F3 K2 Mo3 34.893(12) 4_665 4_665 ?
F3 K2 K3 68.904(14) 4_665 . ?
F3 K2 K5 101.598(14) 4_665 4_665 ?
F3 K2 F6 114.699(19) 4_665 1_655 ?
F3 K2 F5 127.755(18) 4_665 3_756 ?
F3 K2 O6 168.82(2) 4_665 3_756 ?
F3 K2 O6 108.67(2) 4_665 . ?
O4 K2 Mo3 32.815(14) 4_665 4_665 ?
O4 K2 K3 126.456(16) 4_665 . ?
O4 K2 K5 45.330(14) 4_665 4_665 ?
O4 K2 F6 111.51(2) 4_665 1_655 ?
O4 K2 F5 72.792(18) 4_665 3_756 ?
O4 K2 F3 58.428(19) 4_665 4_665 ?
O4 K2 O6 122.04(2) 4_665 3_756 ?
O4 K2 O6 76.06(2) 4_665 . ?
O6 K2 Mo3 106.409(18) . 4_665 ?
O6 K2 Mo3 139.016(18) 3_756 4_665 ?
O6 K2 K3 111.488(17) 3_756 . ?
O6 K2 K3 114.996(18) . . ?
O6 K2 K5 82.454(17) 3_756 4_665 ?
O6 K2 K5 44.056(16) . 4_665 ?
O6 K2 F6 54.17(2) 3_756 1_655 ?
O6 K2 F6 132.69(2) . 1_655 ?
O6 K2 F5 73.59(2) . 3_756 ?
O6 K2 F5 49.62(2) 3_756 3_756 ?
O6 K2 O6 81.55(3) 3_756 . ?
Mo2 K3 Mo1 103.817(6) . 1_655 ?
Mo2 K3 K4 87.411(6) . . ?
K4 K3 Mo1 63.080(6) . 1_655 ?
F7 K3 Mo1 31.489(13) 1_655 1_655 ?
F7 K3 Mo2 126.207(15) 1_655 . ?
F7 K3 K4 51.728(15) 1_655 . ?
F7 K3 O2 141.63(2) 1_655 . ?
F7 K3 O3 94.65(2) 1_655 . ?
F7 K3 O5 134.99(2) 1_655 2_656 ?
F7 K3 O5 73.35(2) 1_655 4_665 ?
F1 K3 Mo1 30.666(14) 1_655 1_655 ?
F1 K3 Mo2 82.454(15) 1_655 . ?
F1 K3 K4 83.341(15) 1_655 . ?
F1 K3 F7 62.030(19) 1_655 1_655 ?
F1 K3 F4 134.23(2) 1_655 2_656 ?
F1 K3 O2 114.291(19) 1_655 . ?
F1 K3 O3 68.46(2) 1_655 . ?
F1 K3 O5 147.15(2) 1_655 2_656 ?
F1 K3 O5 64.44(2) 1_655 4_665 ?
F9 K3 Mo1 105.036(16) . 1_655 ?
F9 K3 Mo2 34.417(14) . . ?
F9 K3 K4 119.091(16) . . ?
F9 K3 F7 136.38(2) . 1_655 ?
F9 K3 F1 74.97(2) . 1_655 ?
F9 K3 F4 120.45(2) . 2_656 ?
F9 K3 F3 150.81(2) . 2_656 ?
F9 K3 O2 52.234(19) . . ?
F9 K3 O3 61.19(2) . . ?
F9 K3 O5 95.34(2) . 4_665 ?
F9 K3 O5 86.02(2) . 2_656 ?
F4 K3 Mo1 111.499(16) 2_656 1_655 ?
F4 K3 Mo2 90.848(15) 2_656 . ?
F4 K3 K4 51.047(15) 2_656 . ?
F4 K3 F7 87.62(2) 2_656 1_655 ?
F4 K3 O2 68.411(19) 2_656 . ?
F4 K3 O3 81.98(2) 2_656 . ?
F4 K3 O5 141.59(2) 2_656 4_665 ?
F4 K3 O5 78.53(2) 2_656 2_656 ?
F3 K3 Mo1 100.687(16) 2_656 1_655 ?
F3 K3 Mo2 147.433(16) 2_656 . ?
F3 K3 K4 84.858(15) 2_656 . ?
F3 K3 F7 70.839(19) 2_656 1_655 ?
F3 K3 F1 127.71(2) 2_656 1_655 ?
F3 K3 F4 60.066(19) 2_656 2_656 ?
F3 K3 O2 116.523(19) 2_656 . ?
F3 K3 O3 139.13(2) 2_656 . ?
F3 K3 O5 82.01(2) 2_656 4_665 ?
F3 K3 O5 65.09(2) 2_656 2_656 ?
O2 K3 Mo1 132.212(13) . 1_655 ?
O2 K3 Mo2 31.849(12) . . ?
O2 K3 K4 90.325(14) . . ?
O3 K3 Mo1 78.342(16) . 1_655 ?
O3 K3 Mo2 32.316(15) . . ?
O3 K3 K4 57.898(16) . . ?
O3 K3 O2 53.96(2) . . ?
O3 K3 O5 131.51(2) . 4_665 ?
O3 K3 O5 124.77(3) . 2_656 ?
O5 K3 Mo1 67.228(16) 4_665 1_655 ?
O5 K3 Mo1 156.60(2) 2_656 1_655 ?
O5 K3 Mo2 127.374(17) 4_665 . ?
O5 K3 Mo2 96.906(19) 2_656 . ?
O5 K3 K4 129.505(19) 2_656 . ?
O5 K3 K4 124.791(18) 4_665 . ?
O5 K3 O2 70.82(2) 2_656 . ?
O5 K3 O2 142.79(2) 4_665 . ?
O5 K3 O5 91.59(3) 2_656 4_665 ?
Mo2 K4 Mo3 125.726(7) 2_656 . ?
K3 K4 Mo2 99.206(6) . 2_656 ?
K3 K4 Mo3 75.950(6) . . ?
F2 K4 Mo2 154.503(16) 1_655 2_656 ?
F2 K4 Mo3 77.962(15) 1_655 . ?
F2 K4 K3 75.870(15) 1_655 . ?
F2 K4 F7 59.806(19) 1_655 1_655 ?
F2 K4 F6 100.122(19) 1_655 4_666 ?
F2 K4 F5 172.15(2) 1_655 2_656 ?
F2 K4 F4 122.77(2) 1_655 2_656 ?
F2 K4 O1 124.39(2) 1_655 2_656 ?
F2 K4 O3 63.00(2) 1_655 . ?
F2 K4 O6 92.43(2) 1_655 4_666 ?
F7 K4 Mo2 98.130(13) 1_655 2_656 ?
F7 K4 Mo3 113.933(15) 1_655 . ?
F7 K4 K3 47.578(14) 1_655 . ?
F7 K4 F6 140.06(2) 1_655 4_666 ?
F7 K4 O3 83.915(19) 1_655 . ?
F7 K4 O6 81.32(2) 1_655 4_666 ?
F6 K4 Mo2 89.217(13) 4_666 2_656 ?
F6 K4 Mo3 92.083(14) 4_666 . ?
F6 K4 K3 167.893(15) 4_666 . ?
F6 K4 O3 119.446(19) 4_666 . ?
F5 K4 Mo2 31.351(13) 2_656 2_656 ?
F5 K4 Mo3 98.875(15) 2_656 . ?
F5 K4 K3 110.532(15) 2_656 . ?
F5 K4 F7 127.789(19) 2_656 1_655 ?
F5 K4 F6 72.670(18) 2_656 4_666 ?
F5 K4 F4 63.334(19) 2_656 2_656 ?
F5 K4 O1 62.32(2) 2_656 2_656 ?
F5 K4 O3 117.40(2) 2_656 . ?
F5 K4 O6 87.24(2) 2_656 4_666 ?
F4 K4 Mo2 59.663(13) 2_656 2_656 ?
F4 K4 Mo3 82.378(14) 2_656 . ?
F4 K4 K3 47.219(14) 2_656 . ?
F4 K4 F7 81.403(19) 2_656 1_655 ?
F4 K4 F6 134.008(19) 2_656 4_666 ?
F4 K4 O3 73.283(19) 2_656 . ?
F4 K4 O6 123.38(2) 2_656 4_666 ?
F8 K4 Mo2 131.278(16) . 2_656 ?
F8 K4 Mo3 30.988(14) . . ?
F8 K4 K3 104.430(16) . . ?
F8 K4 F2 73.56(2) . 1_655 ?
F8 K4 F7 129.11(2) . 1_655 ?
F8 K4 F6 63.487(19) . 4_666 ?
F8 K4 F5 99.98(2) . 2_656 ?
F8 K4 F4 110.64(2) . 2_656 ?
F8 K4 O1 161.90(2) . 2_656 ?
F8 K4 O3 55.970(19) . . ?
F8 K4 O6 121.96(2) . 4_666 ?
O1 K4 Mo2 31.349(15) 2_656 2_656 ?
O1 K4 Mo3 141.681(17) 2_656 . ?
O1 K4 K3 80.215(16) 2_656 . ?
O1 K4 F7 66.912(19) 2_656 1_655 ?
O1 K4 F6 111.02(2) 2_656 4_666 ?
O1 K4 F4 59.49(2) 2_656 2_656 ?
O1 K4 O3 126.73(2) 2_656 . ?
O1 K4 O6 64.10(2) 2_656 4_666 ?
O3 K4 Mo2 131.787(15) . 2_656 ?
O3 K4 Mo3 30.234(13) . . ?
O3 K4 K3 48.498(14) . . ?
O6 K4 Mo2 70.187(17) 4_666 2_656 ?
O6 K4 Mo3 152.833(17) 4_666 . ?
O6 K4 K3 126.707(18) 4_666 . ?
O6 K4 F6 64.35(2) 4_666 4_666 ?
O6 K4 O3 155.32(2) 4_666 . ?
Mo1 K5 Mo3 103.895(6) 2_556 2_656 ?
K1 K5 Mo1 75.167(6) 2_556 2_556 ?
K1 K5 Mo3 75.190(6) 2_556 2_656 ?
F2 K5 Mo1 33.185(14) 2_556 2_556 ?
F2 K5 Mo3 78.880(15) 2_556 2_656 ?
F2 K5 K1 47.076(14) 2_556 2_556 ?
F2 K5 F1 57.788(19) 2_556 2_556 ?
F2 K5 F5 126.38(2) 2_556 2_656 ?
F2 K5 F4 98.14(2) 2_556 2_656 ?
F2 K5 O1 57.861(19) 2_556 2_556 ?
F2 K5 O3 67.28(2) 2_556 2_656 ?
F2 K5 O4 142.62(2) 2_556 . ?
F2 K5 O6 117.32(2) 2_556 4_566 ?
F7 K5 Mo1 90.845(14) . 2_556 ?
F7 K5 Mo3 122.534(16) . 2_656 ?
F7 K5 K1 55.309(15) . 2_556 ?
F7 K5 F2 86.20(2) . 2_556 ?
F7 K5 F1 121.16(2) . 2_556 ?
F7 K5 F5 144.15(2) . 2_656 ?
F7 K5 F4 99.41(2) . 2_656 ?
F7 K5 O1 65.47(2) . 2_556 ?
F7 K5 O3 143.08(2) . 2_656 ?
F7 K5 O4 60.20(2) . . ?
F7 K5 O6 88.65(3) . 4_566 ?
F1 K5 Mo1 33.670(13) 2_556 2_556 ?
F1 K5 Mo3 96.339(14) 2_556 2_656 ?
F1 K5 K1 104.729(15) 2_556 2_556 ?
F1 K5 O1 56.196(19) 2_556 2_556 ?
F1 K5 O3 66.26(2) 2_556 2_656 ?
F5 K5 Mo1 124.355(15) 2_656 2_556 ?
F5 K5 Mo3 60.336(14) 2_656 2_656 ?
F5 K5 K1 134.017(16) 2_656 2_556 ?
F5 K5 F1 91.84(2) 2_656 2_556 ?
F5 K5 O1 141.28(2) 2_656 2_556 ?
F5 K5 O3 59.86(2) 2_656 2_656 ?
F5 K5 O4 84.08(2) 2_656 . ?
F5 K5 O6 88.25(2) 2_656 4_566 ?
F4 K5 Mo1 129.667(15) 2_656 2_556 ?
F4 K5 Mo3 31.645(13) 2_656 2_656 ?
F4 K5 K1 71.250(15) 2_656 2_556 ?
F4 K5 F1 127.97(2) 2_656 2_556 ?
F4 K5 F5 64.93(2) 2_656 2_656 ?
F4 K5 O1 150.89(2) 2_656 2_556 ?
F4 K5 O3 61.79(2) 2_656 2_656 ?
F4 K5 O4 73.92(2) 2_656 . ?
F4 K5 O6 144.15(2) 2_656 4_566 ?
O1 K5 Mo1 34.009(13) 2_556 2_556 ?
O1 K5 Mo3 136.150(14) 2_556 2_656 ?
O1 K5 K1 79.847(15) 2_556 2_556 ?
O3 K5 Mo1 80.813(16) 2_656 2_556 ?
O3 K5 Mo3 30.413(14) 2_656 2_656 ?
O3 K5 K1 87.855(16) 2_656 2_556 ?
O3 K5 O1 114.74(2) 2_656 2_556 ?
O4 K5 Mo1 147.392(17) . 2_556 ?
O4 K5 Mo3 104.483(17) . 2_656 ?
O4 K5 K1 96.988(16) . 2_556 ?
O4 K5 F1 153.12(2) . 2_556 ?
O4 K5 O1 113.96(2) . 2_556 ?
O4 K5 O3 131.15(2) . 2_656 ?
O6 K5 Mo1 84.637(18) 4_566 2_556 ?
O6 K5 Mo3 146.92(2) 4_566 2_656 ?
O6 K5 K1 137.45(2) 4_566 2_556 ?
O6 K5 F1 72.99(2) 4_566 2_556 ?
O6 K5 O1 63.44(2) 4_566 2_556 ?
O6 K5 O3 125.77(2) 4_566 2_656 ?
O6 K5 O4 80.32(2) 4_566 . ?
Mo1 F2 K1 141.86(3) . . ?
Mo1 F2 K4 111.93(3) . 1_455 ?
Mo1 F2 K5 99.63(2) . 2_546 ?
K1 F2 K4 96.64(2) . 1_455 ?
K1 F2 K5 83.311(19) . 2_546 ?
K4 F2 K5 124.12(3) 1_455 2_546 ?
Mo1 F7 K1 116.65(3) . 2_556 ?
Mo1 F7 K3 105.20(2) . 1_455 ?
Mo1 F7 K4 102.57(2) . 1_455 ?
Mo1 F7 K5 105.05(3) . . ?
K3 F7 K1 88.182(19) 1_455 2_556 ?
K3 F7 K4 80.694(19) 1_455 1_455 ?
K4 F7 K1 140.78(2) 1_455 2_556 ?
K5 F7 K1 76.573(17) . 2_556 ?
K5 F7 K3 149.68(3) . 1_455 ?
K5 F7 K4 94.63(2) . 1_455 ?
Mo1 F1 K2 150.43(3) . 1_455 ?
Mo1 F1 K3 107.20(2) . 1_455 ?
Mo1 F1 K5 96.50(2) . 2_546 ?
K2 F1 K5 93.00(2) 1_455 2_546 ?
K3 F1 K2 93.50(2) 1_455 1_455 ?
K3 F1 K5 115.81(2) 1_455 2_546 ?
Mo2 F6 K2 135.03(3) . 1_455 ?
Mo2 F6 K4 142.15(3) . 4_565 ?
K2 F6 K4 79.470(16) 1_455 4_565 ?
Mo2 F9 K1 117.23(3) . 4_665 ?
Mo2 F9 K2 130.44(3) . . ?
Mo2 F9 K3 99.51(2) . . ?
K2 F9 K1 107.16(2) . 4_665 ?
K2 F9 K3 95.91(2) . . ?
K3 F9 K1 96.77(2) . 4_665 ?
Mo2 F5 K2 170.23(3) . 3_756 ?
Mo2 F5 K4 105.17(3) . 2_646 ?
Mo2 F5 K5 106.44(3) . 2_646 ?
K4 F5 K2 79.921(17) 2_646 3_756 ?
K5 F5 K2 79.760(17) 2_646 3_756 ?
K5 F5 K4 105.06(2) 2_646 2_646 ?
Mo3 F4 K3 108.56(3) . 2_646 ?
Mo3 F4 K4 105.94(3) . 2_646 ?
Mo3 F4 K5 103.42(2) . 2_646 ?
K3 F4 K4 81.735(19) 2_646 2_646 ?
K3 F4 K5 145.37(3) 2_646 2_646 ?
K5 F4 K4 102.11(2) 2_646 2_646 ?
Mo3 F8 K1 127.93(3) . 1_655 ?
Mo3 F8 K2 95.43(2) . 4_566 ?
Mo3 F8 K4 108.34(3) . . ?
K2 F8 K1 131.27(2) 4_566 1_655 ?
K4 F8 K1 91.20(2) . 1_655 ?
K4 F8 K2 95.17(2) . 4_566 ?
Mo3 F3 K1 136.59(3) . . ?
Mo3 F3 K2 91.70(2) . 4_566 ?
Mo3 F3 K3 108.33(3) . 2_646 ?
K1 F3 K2 99.07(2) . 4_566 ?
K3 F3 K1 94.92(2) 2_646 . ?
K3 F3 K2 132.38(3) 2_646 4_566 ?
Mo1 O1 Mo2 75.88(2) . . ?
Mo1 O1 K4 176.37(4) . 2_646 ?
Mo1 O1 K5 89.12(2) . 2_546 ?
Mo2 O1 K4 103.47(3) . 2_646 ?
Mo2 O1 K5 139.93(3) . 2_546 ?
Mo3 O1 Mo1 75.94(2) . . ?
Mo3 O1 Mo2 76.48(2) . . ?
Mo3 O1 K4 107.45(3) . 2_646 ?
Mo3 O1 K5 136.02(3) . 2_546 ?
K4 O1 K5 89.19(2) 2_646 2_546 ?
Mo1 O2 K1 106.97(3) . 2_556 ?
Mo1 O2 K3 131.60(3) . . ?
Mo2 O2 Mo1 80.75(3) . . ?
Mo2 O2 K1 172.12(3) . 2_556 ?
Mo2 O2 K3 80.60(2) . . ?
K1 O2 K3 92.809(18) 2_556 . ?
Mo2 O3 K3 96.63(3) . . ?
Mo2 O3 K4 151.96(3) . . ?
Mo2 O3 K5 105.29(3) . 2_646 ?
Mo3 O3 Mo2 81.34(3) . . ?
Mo3 O3 K3 148.73(3) . . ?
Mo3 O3 K4 93.56(3) . . ?
Mo3 O3 K5 101.16(3) . 2_646 ?
K3 O3 K4 73.604(17) . . ?
K3 O3 K5 109.38(2) . 2_646 ?
K5 O3 K4 102.75(2) 2_646 . ?
Mo1 O4 Mo3 80.42(3) . . ?
Mo1 O4 K2 142.77(3) . 4_566 ?
Mo1 O4 K5 105.22(3) . . ?
Mo3 O4 K2 94.95(3) . 4_566 ?
Mo3 O4 K5 165.06(4) . . ?
K5 O4 K2 88.71(2) . 4_566 ?
K1 O5 K1 97.68(3) 3_657 1_655 ?
K1 O5 K3 85.06(2) 3_657 4_566 ?
K1 O5 K3 89.12(2) 3_657 2_646 ?
K3 O5 K1 163.19(3) 4_566 1_655 ?
K3 O5 K1 108.16(3) 2_646 1_655 ?
K3 O5 K3 88.41(3) 2_646 4_566 ?
K2 O6 K2 98.45(3) 3_756 . ?
K4 O6 K2 112.25(3) 4_565 . ?
K4 O6 K2 149.28(3) 4_565 3_756 ?
K5 O6 K2 87.09(2) 4_665 . ?
K5 O6 K2 88.31(3) 4_665 3_756 ?
K5 O6 K4 91.98(3) 4_665 4_565 ?

loop_
_geom_bond_atom_site_label_1
_geom_bond_atom_site_label_2
_geom_bond_distance
_geom_bond_site_symmetry_2
_geom_bond_publ_flag
Mo1 Mo2 2.49723(14) . ?
Mo1 Mo3 2.49087(14) . ?
Mo1 K3 3.7852(3) 1_455 ?
Mo1 K4 3.8648(3) 1_455 ?
Mo1 K5 3.7809(2) . ?
Mo1 K5 3.6217(2) 2_546 ?
Mo1 F2 2.0106(6) . ?
Mo1 F7 2.0488(6) . ?
Mo1 F1 2.0209(6) . ?
Mo1 O1 2.0260(7) . ?
Mo1 O2 1.9370(7) . ?
Mo1 O4 1.9285(7) . ?
Mo2 Mo3 2.51181(16) . ?
Mo2 K1 4.0203(3) 4_665 ?
Mo2 K3 3.5862(2) . ?
Mo2 K4 3.8047(3) 2_646 ?
Mo2 K5 3.8353(3) 2_646 ?
Mo2 F6 2.0116(6) . ?
Mo2 F9 2.0553(6) . ?
Mo2 F5 2.0510(6) . ?
Mo2 O1 2.0354(7) . ?
Mo2 O2 1.9181(7) . ?
Mo2 O3 1.9301(7) . ?
Mo3 K2 3.5477(3) 4_566 ?
Mo3 K3 3.8183(2) 2_646 ?
Mo3 K4 3.8143(3) . ?
Mo3 K5 3.7296(3) 2_646 ?
Mo3 F4 2.0117(6) . ?
Mo3 F8 2.0689(6) . ?
Mo3 F3 2.0304(6) . ?
Mo3 O1 2.0225(7) . ?
Mo3 O3 1.9243(7) . ?
Mo3 O4 1.9298(7) . ?
K1 K3 3.9441(3) 2_646 ?
K1 K3 3.9319(4) 4_566 ?
K1 K4 3.9021(3) 1_455 ?
K1 K5 3.5139(3) 2_546 ?
K1 F2 2.5907(7) . ?
K1 F7 2.9704(7) 2_546 ?
K1 F9 2.6404(7) 4_566 ?
K1 F8 2.8386(7) 1_455 ?
K1 F3 2.6951(7) . ?
K1 O2 3.3138(7) 2_546 ?
K1 O5 2.7885(8) 3_657 ?
K1 O5 3.1480(9) 1_455 ?
K2 K3 3.8780(3) . ?
K2 K5 3.9152(3) 4_665 ?
K2 F1 2.6656(7) 1_655 ?
K2 F6 3.0306(7) 1_655 ?
K2 F9 2.6032(7) . ?
K2 F5 3.3469(7) 3_756 ?
K2 F8 2.6929(7) 4_665 ?
K2 F3 2.8495(7) 4_665 ?
K2 O4 2.8152(8) 4_665 ?
K2 O6 2.9519(9) . ?
K2 O6 2.9469(9) 3_756 ?
K3 K4 3.5968(4) . ?
K3 F7 2.6905(7) 1_655 ?
K3 F1 2.6584(7) 1_655 ?
K3 F9 2.6187(7) . ?
K3 F4 2.6676(7) 2_656 ?
K3 F3 2.6575(6) 2_656 ?
K3 O2 3.3595(8) . ?
K3 O3 2.8079(7) . ?
K3 O5 2.8150(8) 2_656 ?
K3 O5 3.0398(9) 4_665 ?
K4 F2 2.6339(7) 1_655 ?
K4 F7 2.8614(7) 1_655 ?
K4 F6 3.1041(7) 4_666 ?
K4 F5 2.7125(7) 2_656 ?
K4 F4 2.8264(7) 2_656 ?
K4 F8 2.6189(7) . ?
K4 O1 2.7751(7) 2_656 ?
K4 O3 3.1760(8) . ?
K4 O6 2.9458(10) 4_666 ?
K5 F2 2.6949(7) 2_556 ?
K5 F7 2.6897(7) . ?
K5 F1 2.7853(7) 2_556 ?
K5 F5 2.7118(7) 2_656 ?
K5 F4 2.7082(7) 2_656 ?
K5 O1 3.0333(8) 2_556 ?
K5 O3 2.8441(7) 2_656 ?
K5 O4 2.7851(7) . ?
K5 O6 2.7260(9) 4_566 ?
